data_4086977
loop_
_publ_author_name
'Wang, Zikuan'
'Fu, Xuefeng'

_publ_section_title
;
 Synthesis, Characterization, and Reactivity Studies of Subphthalocyanine
 Boron Triflate
;
_journal_issue 2
_journal_name_full Organometallics
_journal_page_first 285
_journal_paper_doi 10.1021/acs.organomet.6b00754
_journal_volume 36
_journal_year 2017
_chemical_formula_moiety 'C48 H24 B2 N12 O, 0.56(H2 O)'
_chemical_formula_sum 'C48 H25.12 B2 N12 O1.56'
_chemical_formula_weight 816.54
_chemical_name_systematic
; 
 ? 
;
_space_group_IT_number 15
_symmetry_cell_setting monoclinic
_symmetry_space_group_name_Hall '-C 2yc'
_symmetry_space_group_name_H-M 'C 1 2/c 1'
_atom_sites_solution_hydrogens geom
_atom_sites_solution_primary direct
_atom_sites_solution_secondary difmap
_audit_creation_method SHELXL-97
_cell_angle_alpha 90.00
_cell_angle_beta 124.615(2)
_cell_angle_gamma 90.00
_cell_formula_units_Z 4
_cell_length_a 25.711(6)
_cell_length_b 8.4523(16)
_cell_length_c 20.757(5)
_cell_measurement_reflns_used 5940
_cell_measurement_temperature 173(2)
_cell_measurement_theta_max 27.48
_cell_measurement_theta_min 1.19
_cell_volume 3712.4(14)
_computing_cell_refinement 'CrystalClear (Rigaku Inc., 2007)'
_computing_data_collection 'CrystalClear (Rigaku Inc., 2007)'
_computing_data_reduction 'CrystalClear (Rigaku Inc., 2007)'
_computing_molecular_graphics 'Olex2 Ver 1.1'
_computing_publication_material 'SHELX97 (Sheldrick, 2008)'
_computing_structure_refinement 'Olex2 Ver 1.1'
_computing_structure_solution 'SHELXS-97 (Sheldrick, 2008)'
_diffrn_ambient_temperature 173(2)
_diffrn_measured_fraction_theta_full 0.989
_diffrn_measured_fraction_theta_max 0.989
_diffrn_measurement_device_type 'MM007-HF CCD(Saturn 724+)'
_diffrn_measurement_method '\w scans at fixed \c = 45\%'
_diffrn_radiation_monochromator Confocal
_diffrn_radiation_source 'rotating anode'
_diffrn_radiation_type MoK\a
_diffrn_radiation_wavelength 0.71073
_diffrn_reflns_av_R_equivalents 0.0364
_diffrn_reflns_av_sigmaI/netI 0.0346
_diffrn_reflns_limit_h_max 33
_diffrn_reflns_limit_h_min -33
_diffrn_reflns_limit_k_max 10
_diffrn_reflns_limit_k_min -10
_diffrn_reflns_limit_l_max 26
_diffrn_reflns_limit_l_min -26
_diffrn_reflns_number 12682
_diffrn_reflns_theta_full 27.48
_diffrn_reflns_theta_max 27.48
_diffrn_reflns_theta_min 1.92
_exptl_absorpt_coefficient_mu 0.093
_exptl_absorpt_correction_T_max 1.0000
_exptl_absorpt_correction_T_min 0.7857
_exptl_absorpt_correction_type multi-scan
_exptl_absorpt_process_details 'CrystalClear (Rigaku Inc., 2007)'
_exptl_crystal_colour black
_exptl_crystal_density_diffrn 1.461
_exptl_crystal_density_method 'not measured'
_exptl_crystal_description plate
_exptl_crystal_F_000 1678
_exptl_crystal_size_max 0.29
_exptl_crystal_size_mid 0.21
_exptl_crystal_size_min 0.10
_refine_diff_density_max 0.244
_refine_diff_density_min -0.186
_refine_diff_density_rms 0.043
_refine_ls_extinction_method none
_refine_ls_goodness_of_fit_ref 1.136
_refine_ls_hydrogen_treatment constr
_refine_ls_matrix_type full
_refine_ls_number_parameters 295
_refine_ls_number_reflns 4209
_refine_ls_number_restraints 0
_refine_ls_restrained_S_all 1.136
_refine_ls_R_factor_all 0.0564
_refine_ls_R_factor_gt 0.0523
_refine_ls_shift/su_max 0.001
_refine_ls_shift/su_mean 0.000
_refine_ls_structure_factor_coef Fsqd
_refine_ls_weighting_details 'calc w=1/[\s^2^(Fo^2^)+(0.0376P)^2^+3.6730P] where P=(Fo^2^+2Fc^2^)/3'
_refine_ls_weighting_scheme calc
_refine_ls_wR_factor_gt 0.1147
_refine_ls_wR_factor_ref 0.1178
_reflns_number_gt 3970
_reflns_number_total 4209
_reflns_threshold_expression >2sigma(I)
_cod_data_source_file om6b00754_si_002.cif
_cod_data_source_block (subPc)B-O-B(subPc)
_cod_original_sg_symbol_H-M C2/c
_cod_database_code 4086977

loop_
_symmetry_equiv_pos_as_xyz
'x, y, z'
'-x, y, -z+1/2'
'x+1/2, y+1/2, z'
'-x+1/2, y+1/2, -z+1/2'
'-x, -y, -z'
'x, -y, z-1/2'
'-x+1/2, -y+1/2, -z'
'x+1/2, -y+1/2, z-1/2'

loop_
_atom_site_label
_atom_site_type_symbol
_atom_site_fract_x
_atom_site_fract_y
_atom_site_fract_z
_atom_site_U_iso_or_equiv
_atom_site_adp_type
_atom_site_occupancy
_atom_site_symmetry_multiplicity
_atom_site_calc_flag
_atom_site_refinement_flags
O1 O 0.5000 0.16213(18) 0.2500 0.0274(3) Uani 1 2 d S
O2 O 0.4928(2) 0.4435(5) 0.3102(3) 0.0415(16) Uani 0.281(4) 1 d P
H2A H 0.5035 0.3596 0.2988 0.062 Uiso 0.281(4) 1 d PR
H2B H 0.5127 0.5262 0.3145 0.062 Uiso 0.281(4) 1 d PR
N1 N 0.55666(6) -0.00283(16) 0.37179(7) 0.0262(3) Uani 1 1 d .
N2 N 0.59894(6) 0.20193(17) 0.46749(8) 0.0295(3) Uani 1 1 d .
N3 N 0.60797(6) 0.21476(15) 0.35974(7) 0.0254(3) Uani 1 1 d .
N4 N 0.66262(6) 0.17402(16) 0.29924(8) 0.0286(3) Uani 1 1 d .
N5 N 0.58958(6) -0.01697(15) 0.28680(7) 0.0259(3) Uani 1 1 d .
N6 N 0.56565(6) -0.25377(16) 0.32641(8) 0.0292(3) Uani 1 1 d .
C1 C 0.55529(7) -0.16497(19) 0.37167(9) 0.0276(3) Uani 1 1 d .
C2 C 0.55633(7) -0.2099(2) 0.44022(9) 0.0307(4) Uani 1 1 d .
C3 C 0.55414(8) -0.3569(2) 0.46894(10) 0.0375(4) Uani 1 1 d .
H3 H 0.5482 -0.4515 0.4408 0.045 Uiso 1 1 calc R
C4 C 0.56098(9) -0.3599(3) 0.54007(11) 0.0469(5) Uani 1 1 d .
H4 H 0.5592 -0.4586 0.5606 0.056 Uiso 1 1 calc R
C5 C 0.57037(10) -0.2227(3) 0.58219(11) 0.0471(5) Uani 1 1 d .
H5 H 0.5745 -0.2296 0.6306 0.057 Uiso 1 1 calc R
C6 C 0.57390(8) -0.0760(2) 0.55511(10) 0.0394(4) Uani 1 1 d .
H6 H 0.5814 0.0173 0.5847 0.047 Uiso 1 1 calc R
C7 C 0.56614(7) -0.0697(2) 0.48317(10) 0.0314(4) Uani 1 1 d .
C8 C 0.57100(7) 0.0606(2) 0.44091(9) 0.0281(3) Uani 1 1 d .
C9 C 0.62101(7) 0.27044(18) 0.42910(9) 0.0269(3) Uani 1 1 d .
C10 C 0.67272(7) 0.38232(19) 0.45772(9) 0.0285(3) Uani 1 1 d .
C11 C 0.70512(8) 0.47706(19) 0.52446(9) 0.0323(4) Uani 1 1 d .
H11 H 0.6925 0.4823 0.5594 0.039 Uiso 1 1 calc R
C12 C 0.75625(8) 0.5632(2) 0.53826(10) 0.0371(4) Uani 1 1 d .
H12 H 0.7782 0.6309 0.5826 0.045 Uiso 1 1 calc R
C13 C 0.77633(8) 0.5529(2) 0.48860(11) 0.0371(4) Uani 1 1 d .
H13 H 0.8118 0.6131 0.5001 0.044 Uiso 1 1 calc R
C14 C 0.74570(8) 0.4569(2) 0.42295(10) 0.0327(4) Uani 1 1 d .
H14 H 0.7602 0.4486 0.3899 0.039 Uiso 1 1 calc R
C15 C 0.69292(7) 0.37265(19) 0.40680(9) 0.0280(3) Uani 1 1 d .
C16 C 0.65280(7) 0.25621(18) 0.34693(9) 0.0262(3) Uani 1 1 d .
C17 C 0.63324(7) 0.03351(19) 0.27362(9) 0.0280(3) Uani 1 1 d .
C18 C 0.64977(8) -0.1057(2) 0.24749(9) 0.0304(3) Uani 1 1 d .
C19 C 0.68976(9) -0.1280(2) 0.22308(10) 0.0384(4) Uani 1 1 d .
H19 H 0.7111 -0.0409 0.2191 0.046 Uiso 1 1 calc R
C20 C 0.69771(9) -0.2787(2) 0.20483(11) 0.0445(5) Uani 1 1 d .
H20 H 0.7245 -0.2953 0.1876 0.053 Uiso 1 1 calc R
C21 C 0.66685(9) -0.4078(2) 0.21137(11) 0.0437(5) Uani 1 1 d .
H21 H 0.6728 -0.5104 0.1978 0.052 Uiso 1 1 calc R
C22 C 0.62796(8) -0.3897(2) 0.23706(10) 0.0361(4) Uani 1 1 d .
H22 H 0.6077 -0.4781 0.2421 0.043 Uiso 1 1 calc R
C23 C 0.61947(8) -0.2372(2) 0.25526(9) 0.0304(3) Uani 1 1 d .
C24 C 0.58548(7) -0.17799(19) 0.28735(9) 0.0276(3) Uani 1 1 d .
B1 B 0.55770(8) 0.0932(2) 0.31114(10) 0.0249(3) Uani 1 1 d .

loop_
_atom_site_aniso_label
_atom_site_aniso_U_11
_atom_site_aniso_U_22
_atom_site_aniso_U_33
_atom_site_aniso_U_23
_atom_site_aniso_U_13
_atom_site_aniso_U_12
O1 0.0226(7) 0.0250(8) 0.0257(7) 0.000 0.0084(6) 0.000
O2 0.048(3) 0.028(2) 0.057(3) -0.004(2) 0.034(3) 0.003(2)
N1 0.0233(6) 0.0284(7) 0.0249(6) -0.0002(5) 0.0124(5) -0.0017(5)
N2 0.0276(7) 0.0335(7) 0.0281(7) -0.0015(6) 0.0162(6) 0.0002(6)
N3 0.0234(6) 0.0271(7) 0.0236(6) -0.0001(5) 0.0120(5) -0.0004(5)
N4 0.0298(7) 0.0300(7) 0.0266(6) 0.0017(5) 0.0163(6) -0.0007(6)
N5 0.0251(6) 0.0274(7) 0.0226(6) 0.0001(5) 0.0120(5) 0.0000(5)
N6 0.0260(7) 0.0293(7) 0.0258(6) 0.0007(5) 0.0108(6) -0.0014(6)
C1 0.0213(7) 0.0285(8) 0.0266(7) 0.0025(6) 0.0098(6) -0.0023(6)
C2 0.0227(7) 0.0363(9) 0.0298(8) 0.0036(7) 0.0130(7) -0.0029(7)
C3 0.0305(9) 0.0392(10) 0.0379(9) 0.0068(8) 0.0165(8) -0.0044(8)
C4 0.0413(10) 0.0537(12) 0.0403(10) 0.0143(9) 0.0201(9) -0.0077(9)
C5 0.0475(11) 0.0635(13) 0.0320(9) 0.0060(9) 0.0236(9) -0.0083(10)
C6 0.0336(9) 0.0556(12) 0.0291(8) -0.0013(8) 0.0179(7) -0.0057(8)
C7 0.0241(8) 0.0400(9) 0.0298(8) 0.0033(7) 0.0152(7) -0.0015(7)
C8 0.0234(7) 0.0350(9) 0.0267(7) 0.0002(6) 0.0146(6) 0.0009(6)
C9 0.0246(7) 0.0273(8) 0.0249(7) -0.0013(6) 0.0117(6) 0.0015(6)
C10 0.0258(8) 0.0259(8) 0.0269(7) 0.0024(6) 0.0109(6) 0.0034(6)
C11 0.0316(8) 0.0272(8) 0.0277(8) -0.0008(6) 0.0106(7) 0.0025(7)
C12 0.0327(9) 0.0272(8) 0.0331(8) -0.0020(7) 0.0077(7) -0.0012(7)
C13 0.0263(8) 0.0281(8) 0.0436(10) 0.0017(7) 0.0120(7) -0.0012(7)
C14 0.0275(8) 0.0295(8) 0.0374(9) 0.0032(7) 0.0162(7) -0.0003(7)
C15 0.0251(8) 0.0258(8) 0.0273(7) 0.0028(6) 0.0114(6) 0.0021(6)
C16 0.0247(7) 0.0260(7) 0.0249(7) 0.0046(6) 0.0122(6) 0.0013(6)
C17 0.0287(8) 0.0308(8) 0.0234(7) 0.0019(6) 0.0141(6) 0.0013(7)
C18 0.0300(8) 0.0345(9) 0.0228(7) -0.0005(6) 0.0126(6) 0.0029(7)
C19 0.0363(9) 0.0483(11) 0.0328(9) -0.0019(8) 0.0210(8) 0.0022(8)
C20 0.0415(10) 0.0535(12) 0.0410(10) -0.0059(9) 0.0250(9) 0.0086(9)
C21 0.0401(10) 0.0427(10) 0.0392(10) -0.0099(8) 0.0171(8) 0.0084(8)
C22 0.0354(9) 0.0317(9) 0.0307(8) -0.0023(7) 0.0124(7) 0.0043(7)
C23 0.0289(8) 0.0332(8) 0.0228(7) -0.0010(6) 0.0109(6) 0.0035(7)
C24 0.0255(7) 0.0260(8) 0.0235(7) -0.0003(6) 0.0092(6) 0.0001(6)
B1 0.0227(8) 0.0258(8) 0.0237(8) -0.0011(7) 0.0116(7) -0.0004(7)

loop_
_atom_type_symbol
_atom_type_description
_atom_type_scat_dispersion_real
_atom_type_scat_dispersion_imag
_atom_type_scat_source
C C 0.0033 0.0016 'International Tables Vol C Tables 4.2.6.8 and 6.1.1.4'
H H 0.0000 0.0000 'International Tables Vol C Tables 4.2.6.8 and 6.1.1.4'
B B 0.0013 0.0007 'International Tables Vol C Tables 4.2.6.8 and 6.1.1.4'
N N 0.0061 0.0033 'International Tables Vol C Tables 4.2.6.8 and 6.1.1.4'
O O 0.0106 0.0060 'International Tables Vol C Tables 4.2.6.8 and 6.1.1.4'

loop_
_geom_angle_atom_site_label_1
_geom_angle_atom_site_label_2
_geom_angle_atom_site_label_3
_geom_angle
_geom_angle_site_symmetry_1
B1 O1 B1 131.51(18) 2_655
H2A O2 H2B 117.2 .
C1 N1 C8 112.58(13) .
C1 N1 B1 123.25(13) .
C8 N1 B1 122.70(13) .
C8 N2 C9 116.61(13) .
C9 N3 C16 112.84(13) .
C9 N3 B1 123.11(13) .
C16 N3 B1 122.86(13) .
C17 N4 C16 116.68(13) .
C24 N5 C17 112.90(13) .
C24 N5 B1 123.68(13) .
C17 N5 B1 122.70(13) .
C24 N6 C1 116.81(14) .
N6 C1 N1 123.04(14) .
N6 C1 C2 129.51(15) .
N1 C1 C2 105.82(14) .
C3 C2 C7 120.84(16) .
C3 C2 C1 131.86(16) .
C7 C2 C1 107.09(14) .
C4 C3 C2 117.48(18) .
C4 C3 H3 121.3 .
C2 C3 H3 121.3 .
C3 C4 C5 121.84(18) .
C3 C4 H4 119.1 .
C5 C4 H4 119.1 .
C6 C5 C4 121.34(17) .
C6 C5 H5 119.3 .
C4 C5 H5 119.3 .
C5 C6 C7 117.85(18) .
C5 C6 H6 121.1 .
C7 C6 H6 121.1 .
C6 C7 C2 120.62(16) .
C6 C7 C8 131.79(17) .
C2 C7 C8 107.39(14) .
N2 C8 N1 122.79(14) .
N2 C8 C7 129.42(15) .
N1 C8 C7 105.69(14) .
N2 C9 N3 122.96(14) .
N2 C9 C10 129.31(14) .
N3 C9 C10 105.97(13) .
C11 C10 C15 120.52(15) .
C11 C10 C9 132.12(15) .
C15 C10 C9 107.12(13) .
C12 C11 C10 117.98(16) .
C12 C11 H11 121.0 .
C10 C11 H11 121.0 .
C11 C12 C13 121.47(16) .
C11 C12 H12 119.3 .
C13 C12 H12 119.3 .
C14 C13 C12 121.49(16) .
C14 C13 H13 119.3 .
C12 C13 H13 119.3 .
C13 C14 C15 117.88(16) .
C13 C14 H14 121.1 .
C15 C14 H14 121.1 .
C14 C15 C10 120.61(15) .
C14 C15 C16 132.15(15) .
C10 C15 C16 107.02(13) .
N4 C16 N3 122.82(14) .
N4 C16 C15 129.70(14) .
N3 C16 C15 105.90(13) .
N4 C17 N5 122.53(14) .
N4 C17 C18 130.07(15) .
N5 C17 C18 105.60(14) .
C19 C18 C23 120.13(16) .
C19 C18 C17 132.56(16) .
C23 C18 C17 107.18(14) .
C20 C19 C18 118.75(18) .
C20 C19 H19 120.6 .
C18 C19 H19 120.6 .
C19 C20 C21 120.87(17) .
C19 C20 H20 119.6 .
C21 C20 H20 119.6 .
C22 C21 C20 121.64(17) .
C22 C21 H21 119.2 .
C20 C21 H21 119.2 .
C21 C22 C23 117.72(18) .
C21 C22 H22 121.1 .
C23 C22 H22 121.1 .
C22 C23 C18 120.85(15) .
C22 C23 C24 131.94(16) .
C18 C23 C24 107.12(14) .
N6 C24 N5 122.61(14) .
N6 C24 C23 130.25(15) .
N5 C24 C23 105.62(14) .
O1 B1 N3 112.54(14) .
O1 B1 N5 116.49(13) .
N3 B1 N5 102.91(12) .
O1 B1 N1 117.50(13) .
N3 B1 N1 102.90(12) .
N5 B1 N1 102.59(13) .

loop_
_geom_bond_atom_site_label_1
_geom_bond_atom_site_label_2
_geom_bond_distance
_geom_bond_site_symmetry_2
O1 B1 1.4182(18) 2_655
O1 B1 1.4182(18) .
O2 H2A 0.8401 .
O2 H2B 0.8400 .
N1 C1 1.371(2) .
N1 C8 1.371(2) .
N1 B1 1.511(2) .
N2 C8 1.341(2) .
N2 C9 1.344(2) .
N3 C9 1.3631(19) .
N3 C16 1.3676(19) .
N3 B1 1.504(2) .
N4 C17 1.345(2) .
N4 C16 1.345(2) .
N5 C24 1.366(2) .
N5 C17 1.366(2) .
N5 B1 1.505(2) .
N6 C24 1.341(2) .
N6 C1 1.342(2) .
C1 C2 1.458(2) .
C2 C3 1.393(2) .
C2 C7 1.417(2) .
C3 C4 1.384(3) .
C3 H3 0.9500 .
C4 C5 1.388(3) .
C4 H4 0.9500 .
C5 C6 1.386(3) .
C5 H5 0.9500 .
C6 C7 1.391(2) .
C6 H6 0.9500 .
C7 C8 1.457(2) .
C9 C10 1.455(2) .
C10 C11 1.394(2) .
C10 C15 1.420(2) .
C11 C12 1.383(3) .
C11 H11 0.9500 .
C12 C13 1.393(3) .
C12 H12 0.9500 .
C13 C14 1.384(3) .
C13 H13 0.9500 .
C14 C15 1.394(2) .
C14 H14 0.9500 .
C15 C16 1.456(2) .
C17 C18 1.457(2) .
C18 C19 1.393(2) .
C18 C23 1.418(2) .
C19 C20 1.377(3) .
C19 H19 0.9500 .
C20 C21 1.400(3) .
C20 H20 0.9500 .
C21 C22 1.383(3) .
C21 H21 0.9500 .
C22 C23 1.395(2) .
C22 H22 0.9500 .
C23 C24 1.456(2) .

loop_
_geom_torsion_atom_site_label_1
_geom_torsion_atom_site_label_2
_geom_torsion_atom_site_label_3
_geom_torsion_atom_site_label_4
_geom_torsion
_geom_torsion_site_symmetry_1
C24 N6 C1 N1 8.1(2) .
C24 N6 C1 C2 -155.22(16) .
C8 N1 C1 N6 -154.61(14) .
B1 N1 C1 N6 11.8(2) .
C8 N1 C1 C2 12.10(17) .
B1 N1 C1 C2 178.55(13) .
N6 C1 C2 C3 -16.3(3) .
N1 C1 C2 C3 178.16(17) .
N6 C1 C2 C7 158.49(16) .
N1 C1 C2 C7 -7.04(17) .
C7 C2 C3 C4 0.9(2) .
C1 C2 C3 C4 175.11(17) .
C2 C3 C4 C5 -0.7(3) .
C3 C4 C5 C6 -0.6(3) .
C4 C5 C6 C7 1.6(3) .
C5 C6 C7 C2 -1.3(3) .
C5 C6 C7 C8 -175.51(18) .
C3 C2 C7 C6 0.1(2) .
C1 C2 C7 C6 -175.38(15) .
C3 C2 C7 C8 175.56(15) .
C1 C2 C7 C8 0.07(17) .
C9 N2 C8 N1 -9.4(2) .
C9 N2 C8 C7 151.65(16) .
C1 N1 C8 N2 152.88(15) .
B1 N1 C8 N2 -13.7(2) .
C1 N1 C8 C7 -12.04(17) .
B1 N1 C8 C7 -178.58(13) .
C6 C7 C8 N2 18.1(3) .
C2 C7 C8 N2 -156.63(16) .
C6 C7 C8 N1 -178.33(17) .
C2 C7 C8 N1 6.92(17) .
C8 N2 C9 N3 9.9(2) .
C8 N2 C9 C10 -152.76(16) .
C16 N3 C9 N2 -155.02(15) .
B1 N3 C9 N2 12.8(2) .
C16 N3 C9 C10 11.13(17) .
B1 N3 C9 C10 178.98(13) .
N2 C9 C10 C11 -16.1(3) .
N3 C9 C10 C11 178.94(16) .
N2 C9 C10 C15 158.10(16) .
N3 C9 C10 C15 -6.86(17) .
C15 C10 C11 C12 1.4(2) .
C9 C10 C11 C12 174.97(16) .
C10 C11 C12 C13 -1.9(2) .
C11 C12 C13 C14 0.5(3) .
C12 C13 C14 C15 1.4(3) .
C13 C14 C15 C10 -1.8(2) .
C13 C14 C15 C16 -175.68(16) .
C11 C10 C15 C14 0.4(2) .
C9 C10 C15 C14 -174.59(14) .
C11 C10 C15 C16 175.69(14) .
C9 C10 C15 C16 0.68(17) .
C17 N4 C16 N3 -10.2(2) .
C17 N4 C16 C15 153.31(16) .
C9 N3 C16 N4 156.19(14) .
B1 N3 C16 N4 -11.7(2) .
C9 N3 C16 C15 -10.70(17) .
B1 N3 C16 C15 -178.59(13) .
C14 C15 C16 N4 14.6(3) .
C10 C15 C16 N4 -159.93(15) .
C14 C15 C16 N3 -179.77(16) .
C10 C15 C16 N3 5.72(17) .
C16 N4 C17 N5 7.7(2) .
C16 N4 C17 C18 -154.76(16) .
C24 N5 C17 N4 -153.74(15) .
B1 N5 C17 N4 16.8(2) .
C24 N5 C17 C18 12.40(17) .
B1 N5 C17 C18 -177.02(13) .
N4 C17 C18 C19 -17.7(3) .
N5 C17 C18 C19 177.61(17) .
N4 C17 C18 C23 158.17(16) .
N5 C17 C18 C23 -6.53(17) .
C23 C18 C19 C20 1.7(3) .
C17 C18 C19 C20 177.15(17) .
C18 C19 C20 C21 -0.7(3) .
C19 C20 C21 C22 -0.7(3) .
C20 C21 C22 C23 1.0(3) .
C21 C22 C23 C18 0.1(2) .
C21 C22 C23 C24 -176.04(17) .
C19 C18 C23 C22 -1.4(2) .
C17 C18 C23 C22 -177.92(15) .
C19 C18 C23 C24 175.52(15) .
C17 C18 C23 C24 -0.95(17) .
C1 N6 C24 N5 -6.1(2) .
C1 N6 C24 C23 157.75(16) .
C17 N5 C24 N6 154.23(14) .
B1 N5 C24 N6 -16.2(2) .
C17 N5 C24 C23 -13.00(17) .
B1 N5 C24 C23 176.53(13) .
C22 C23 C24 N6 18.7(3) .
C18 C23 C24 N6 -157.79(16) .
C22 C23 C24 N5 -175.42(17) .
C18 C23 C24 N5 8.08(17) .
B1 O1 B1 N3 176.22(14) 2_655
B1 O1 B1 N5 57.74(12) 2_655
B1 O1 B1 N1 -64.54(12) 2_655
C9 N3 B1 O1 97.32(16) .
C16 N3 B1 O1 -96.03(16) .
C9 N3 B1 N5 -136.49(14) .
C16 N3 B1 N5 30.17(18) .
C9 N3 B1 N1 -30.12(19) .
C16 N3 B1 N1 136.54(14) .
C24 N5 B1 O1 -99.50(17) .
C17 N5 B1 O1 90.94(18) .
C24 N5 B1 N3 136.89(14) .
C17 N5 B1 N3 -32.67(18) .
C24 N5 B1 N1 30.28(18) .
C17 N5 B1 N1 -139.28(13) .
C1 N1 B1 O1 101.11(18) .
C8 N1 B1 O1 -93.77(18) .
C1 N1 B1 N3 -134.66(14) .
C8 N1 B1 N3 30.45(18) .
C1 N1 B1 N5 -28.04(18) .
C8 N1 B1 N5 137.07(14) .
